data_1004118
loop_
_publ_author_name
'Vannier, R N'
'Mairesse, G'
'Abraham, F'
'Nowogorocki, G'

_publ_section_title
;
Bi26 Mo10 Od solid solution type in the Bi2 O3 - Mo O3 - V2 O5 ternary
diagram
;
_journal_coden_ASTM JSSCBI
_journal_name_full 'Journal of Solid State Chemistry'
_journal_page_first 394
_journal_page_last 406
_journal_paper_doi 10.1006/jssc.1996.0133
_journal_volume 122
_journal_year 1996
_chemical_formula_structural 'Bi26 (Mo6.14 V3.86) O68'
_chemical_formula_sum 'Bi26 Mo6.14 O68 V3.86'
_chemical_name_systematic
;
Bismuth molybdenum vanadium oxide (26/6.14/3.86/68)
;
_space_group_IT_number 13
_symmetry_cell_setting monoclinic
_symmetry_Int_Tables_number 13
_symmetry_space_group_name_Hall '-P 2yc'
_symmetry_space_group_name_H-M 'P 1 2/c 1'
_cell_angle_alpha 90
_cell_angle_beta 101.35(5)
_cell_angle_gamma 90
_cell_formula_units_Z 1
_cell_length_a 11.633(7)
_cell_length_b 5.795(3)
_cell_length_c 24.39(2)
_cell_volume 1612.1
_refine_ls_R_factor_all 0.041
_cod_database_code 1004118

loop_
_symmetry_equiv_pos_as_xyz
x,y,z
-x,y,1/2-z
-x,-y,-z
x,-y,1/2+z

loop_
_atom_site_aniso_label
_atom_site_aniso_U_11
_atom_site_aniso_U_12
_atom_site_aniso_U_13
_atom_site_aniso_U_22
_atom_site_aniso_U_23
_atom_site_aniso_U_33
Bi1 0.0145(5) 0.0007(4) 0.0011(4) 0.0099(5) -0.0011(4) 0.0089(6)
Bi2 0.0137(5) -0.0001(4) 0.0027(4) 0.0099(5) -0.0006(5) 0.0153(6)
Bi3 0.0199(5) 0.0025(6) -0.0026(4) 0.0148(5) -0.0009(6) 0.0117(5)
Bi4 0.0109(4) .0000(6) -0.0008(4) 0.0144(5) -0.0045(7) 0.0189(6)
Bi5 0.0120(5) 0.0025(6) 0.0055(4) 0.0180(5) 0.0055(7) 0.0214(6)
Bi6 0.0198(5) -0.0033(6) 0.0041(4) 0.0147(5) -0.0008(6) 0.0099(5)
Bi7 0.043(5) -0.002(4) 0.004(4) 0.037(2) -0.008(6) 0.017(6)
Mo1 0.014(2) .000(2) 0.005(2) 0.025(2) -0.004(2) 0.021(2)
V1 0.014(2) .000(2) 0.005(2) 0.025(2) -0.004(2) 0.021(2)
Mo2 0.025(2) 0.001(2) 0.002(2) 0.015(2) 0.001(2) 0.007(2)
V2 0.025(2) 0.001(2) 0.002(2) 0.015(2) 0.001(2) 0.007(2)
Mo3 0.014(3) 0. 0.009(2) 0.015(3) 0. 0.043(4)
V3 0.014(3) 0. 0.009(2) 0.015(3) 0. 0.043(4)

loop_
_atom_site_label
_atom_site_type_symbol
_atom_site_symmetry_multiplicity
_atom_site_Wyckoff_symbol
_atom_site_fract_x
_atom_site_fract_y
_atom_site_fract_z
_atom_site_occupancy
_atom_site_attached_hydrogens
_atom_site_calc_flag
Bi1 Bi3+ 4 g 0.03800(8) 0.4128(2) 0.32736(5) 1. 0 d
Bi2 Bi3+ 4 g 0.15857(8) 0.9101(2) 0.24508(5) 1. 0 d
Bi3 Bi3+ 4 g 0.23743(8) 0.0047(3) 0.40059(4) 1. 0 d
Bi4 Bi3+ 4 g 0.35916(7) 0.4960(3) 0.32079(5) 1. 0 d
Bi5 Bi3+ 4 g 0.27319(7) 0.4962(3) 0.15770(5) 1. 0 d
Bi6 Bi3+ 4 g 0.08283(8) 0.0009(3) 0.08970(4) 1. 0 d
Bi7 Bi3+ 4 g 0.510(2) 0.502(5) 0.0076(5) 0.5 0 d
Mo1 Mo6+ 4 g 0.4272(3) -0.0076(7) 0.0794(2) 0.58(3) 0 d
V1 V5+ 4 g 0.4272(3) -0.0076(7) 0.0794(2) 0.42(3) 0 d
Mo2 Mo6+ 4 g 0.8309(3) 0.5131(7) 0.0126(2) 0.68(2) 0 d
V2 V5+ 4 g 0.8309(3) 0.5131(7) 0.0126(2) 0.32(2) 0 d
Mo3 Mo6+ 2 f 0.5 0.007(2) 0.25 0.55(4) 0 d
V3 V5+ 2 f 0.5 0.007(2) 0.25 0.45(4) 0 d
O1 O2- 2 e 0. 0.719(5) 0.25 1. 0 d
O2 O2- 4 g 0.140(2) 0.253(3) 0.1521(9) 1. 0 d
O3 O2- 4 g 0.136(2) 0.744(4) 0.1521(9) 1. 0 d
O4 O2- 4 g 0.237(2) 0.763(3) 0.3359(8) 1. 0 d
O5 O2- 4 g 0.254(2) 0.581(4) 0.2420(8) 1. 0 d
O6 O2- 4 g 0.059(2) 0.054(3) 0.3670(8) 1. 0 d
O7 O2- 2 e 0. 0.232(4) 0.25 1. 0 d
O8 O2- 4 g 0.229(2) 0.264(3) 0.3352(8) 1. 0 d
O9 O2- 4 g 0.496(3) 0.727(6) 0.079(2) 1. 0 d
O10 O2- 4 g 0.379(4) 0.067(9) 0.011(3) 1. 0 d
O11 O2- 4 g 0.312(3) -0.012(6) 0.108(2) 1. 0 d
O12 O2- 4 g 0.527(4) 0.195(8) 0.097(2) 1. 0 d
O13 O2- 4 g 0.919(3) 0.287(6) 0.032(2) 1. 0 d
O14 O2- 4 g 0.803(2) 0.544(5) -0.056(2) 1. 0 d
O15 O2- 4 g 0.894(2) 0.754(4) 0.048(1) 1. 0 d
O16 O2- 4 g 0.700(2) 0.452(5) 0.038(2) 1. 0 d
O17 O2- 4 g 0.378(2) 0.168(5) 0.246(2) 1. 0 d
O18 O2- 4 g 0.483(5) 0.83(2) 0.199(3) 1. 0 d

loop_
_atom_type_symbol
_atom_type_oxidation_number
Bi3+ 3.000
Mo6+ 6.000
V5+ 5.000
O2- -2.000
